data_1567591
loop_
_publ_author_name
'Xu, Shibo'
'Nishimura, Kazutoshi'
'Saito, Kosuke'
'Hirano, Koji'
'Miura, Masahiro'

_publ_section_title
;
 Palladium-catalysed C--H arylation of benzophospholes with aryl halides
;
_journal_name_full 'Chemical Science'
_journal_paper_doi 10.1039/D2SC04311D
_journal_year 2022
_chemical_formula_moiety 'C22 H19 O P'
_chemical_formula_sum 'C22 H19 O P'
_chemical_formula_weight 330.34
_space_group_crystal_system monoclinic
_space_group_IT_number 14
_space_group_name_Hall '-P 2ybc'
_space_group_name_H-M_alt 'P 1 21/c 1'
_atom_sites_solution_hydrogens geom
_atom_sites_solution_primary dual
_audit_creation_date 2020-12-05
_audit_creation_method
;
Olex2 1.2
(compiled 2018.05.29 svn.r3508 for OlexSys, GUI svn.r5506)
;
_audit_update_record
;
2022-05-21 deposited with the CCDC.	2022-09-06 downloaded from the CCDC.
;
_cell_angle_alpha 90
_cell_angle_beta 93.369(2)
_cell_angle_gamma 90
_cell_formula_units_Z 4
_cell_length_a 12.5743(3)
_cell_length_b 11.3680(2)
_cell_length_c 11.7601(2)
_cell_measurement_reflns_used 6381
_cell_measurement_temperature 123(2)
_cell_measurement_theta_max 73.4350
_cell_measurement_theta_min 3.4870
_cell_volume 1678.14(6)
_computing_cell_refinement 'CrysAlisPro 1.171.40.43a (Rigaku OD, 2019)'
_computing_data_collection 'CrysAlisPro 1.171.40.43a (Rigaku OD, 2019)'
_computing_data_reduction 'CrysAlisPro 1.171.40.43a (Rigaku OD, 2019)'
_computing_molecular_graphics 'Olex2 (Dolomanov et al., 2009)'
_computing_publication_material 'Olex2 (Dolomanov et al., 2009)'
_computing_structure_refinement 'ShelXL (Sheldrick, 2015)'
_computing_structure_solution 'ShelXT (Sheldrick, 2015)'
_diffrn_ambient_temperature 123(2)
_diffrn_detector 'CCD plate'
_diffrn_detector_area_resol_mean 10.0000
_diffrn_detector_type HyPix
_diffrn_measured_fraction_theta_full 0.999
_diffrn_measured_fraction_theta_max 0.983
_diffrn_measurement_details
;
List of Runs (angles in degrees, time in seconds):

  # Type    Start    End  Width  t~exp~   \w     \q     \k     \f   Frames
#--------------------------------------------------------------------------
  1  \w    -47.00 -22.00   0.50    0.05    --  -42.93  89.00 118.00   50
  2  \w    -96.00 -23.00   0.50    0.05    --  -42.93 125.00  90.00  146
  3  \w    -76.00 -35.00   0.50    0.05    -- -106.00 125.00 -30.00   82
  4  \w    -85.00 -59.00   0.50    0.05    -- -106.00 125.00-120.00   52
  5  \w   -128.00 -28.00   0.50    0.05    -- -106.00  37.00-180.00  200
  6  \w    -85.00 -26.00   0.50    0.05    -- -106.00  19.00-150.00  118
  7  \w    -63.00 -26.00   0.50    0.05    -- -106.00  19.00 -60.00   74
  8  \w   -108.00 -83.00   0.50    0.05    -- -106.00 -57.00  30.00   50
  9  \w   -127.00-102.00   0.50    0.05    -- -106.00 -89.00   2.00   50
 10  \w   -130.00 -84.00   0.50    0.05    -- -106.00 -99.00  60.00   92
 11  \w   -115.00 -70.00   0.50    0.05    --  -42.93-125.00  60.00   90
 12  \w   -115.00 -84.00   0.50    0.05    --  -42.93-125.00 -30.00   62
 13  \w    -30.00  58.00   0.50    0.05    --   42.93 -89.00   2.00  176
 14  \w     32.00  57.00   0.50    0.05    --   76.50 -89.00   2.00   50
 15  \w     89.00 114.00   0.50    0.05    --   76.50  89.00 118.00   50
 16  \w     72.00 117.00   0.50    0.05    --   42.93 125.00  30.00   90
 17  \w     80.00 115.00   0.50    0.05    --   42.93 125.00-150.00   70
 18  \w    -95.00 -69.00   0.50    0.05    -- -106.00  77.00 150.00   52
 19  \w   -118.00 -61.00   0.50    0.05    -- -106.00  89.00 118.00  114
 20  \w   -126.00 -28.00   0.50    0.05    -- -106.00  37.00  30.00  196
 21  \w   -131.00-106.00   0.50    0.05    -- -106.00  77.00 150.00   50
 22  \w   -129.00 -50.00   0.50    0.05    -- -106.00  77.00  90.00  158
 23  \w   -132.00-107.00   0.50    0.05    -- -106.00  19.00 -60.00   50
 24  \w   -114.00 -40.00   0.50    0.05    -- -106.00  77.00-120.00  148
 25  \w   -135.00-106.00   0.50    0.05    -- -106.00  19.00-150.00   58
 26  \w   -170.00-144.00   0.50    0.05    -- -106.00 -57.00  30.00   52
 27  \w   -170.00-135.00   0.50    0.05    -- -106.00 -37.00  60.00   70
 28  \w   -173.00-133.00   0.50    0.05    -- -106.00 -99.00  60.00   80
;
_diffrn_measurement_device 'four-circle diffractometer'
_diffrn_measurement_device_type 'XtaLAB Synergy, Single source at offset/far, HyPix'
_diffrn_measurement_method '\w scans'
_diffrn_orient_matrix_type 'CrysAlisPro convention (1999,Acta A55,543-557)'
_diffrn_orient_matrix_UB_11 0.0622882000
_diffrn_orient_matrix_UB_12 -0.0600299000
_diffrn_orient_matrix_UB_13 -0.0929116000
_diffrn_orient_matrix_UB_21 -0.0747269000
_diffrn_orient_matrix_UB_22 -0.1072222000
_diffrn_orient_matrix_UB_23 0.0026264000
_diffrn_orient_matrix_UB_31 -0.0747993000
_diffrn_orient_matrix_UB_32 0.0571935000
_diffrn_orient_matrix_UB_33 -0.0926215000
_diffrn_radiation_monochromator mirror
_diffrn_radiation_probe x-ray
_diffrn_radiation_type CuK\a
_diffrn_radiation_wavelength 1.54184
_diffrn_reflns_av_R_equivalents 0.0467
_diffrn_reflns_av_unetI/netI 0.0401
_diffrn_reflns_Laue_measured_fraction_full 0.999
_diffrn_reflns_Laue_measured_fraction_max 0.983
_diffrn_reflns_limit_h_max 13
_diffrn_reflns_limit_h_min -15
_diffrn_reflns_limit_k_max 14
_diffrn_reflns_limit_k_min -12
_diffrn_reflns_limit_l_max 13
_diffrn_reflns_limit_l_min -14
_diffrn_reflns_number 13235
_diffrn_reflns_point_group_measured_fraction_full 0.999
_diffrn_reflns_point_group_measured_fraction_max 0.983
_diffrn_reflns_theta_full 67.684
_diffrn_reflns_theta_max 74.194
_diffrn_reflns_theta_min 3.521
_diffrn_source 'micro-focus sealed X-ray tube'
_diffrn_source_type 'PhotonJet (Cu) X-ray Source'
_exptl_absorpt_coefficient_mu 1.472
_exptl_absorpt_correction_T_max 1.00000
_exptl_absorpt_correction_T_min 0.62009
_exptl_absorpt_correction_type multi-scan
_exptl_absorpt_process_details
;
CrysAlisPro 1.171.40.43a (Rigaku Oxford Diffraction, 2019)
Empirical absorption correction using spherical harmonics,
 implemented in SCALE3 ABSPACK scaling algorithm.
;
_exptl_crystal_colour colourless
_exptl_crystal_colour_primary colourless
_exptl_crystal_density_diffrn 1.308
_exptl_crystal_description prism
_exptl_crystal_F_000 696
_exptl_crystal_size_max 0.391
_exptl_crystal_size_mid 0.11
_exptl_crystal_size_min 0.079
_refine_diff_density_max 0.344
_refine_diff_density_min -0.415
_refine_diff_density_rms 0.061
_refine_ls_extinction_method none
_refine_ls_goodness_of_fit_ref 1.064
_refine_ls_hydrogen_treatment constr
_refine_ls_matrix_type full
_refine_ls_number_parameters 219
_refine_ls_number_reflns 3366
_refine_ls_number_restraints 0
_refine_ls_restrained_S_all 1.064
_refine_ls_R_factor_all 0.0435
_refine_ls_R_factor_gt 0.0403
_refine_ls_shift/su_max 0.000
_refine_ls_shift/su_mean 0.000
_refine_ls_structure_factor_coef Fsqd
_refine_ls_weighting_details 'w=1/[\s^2^(Fo^2^)+(0.0543P)^2^+0.7919P] where P=(Fo^2^+2Fc^2^)/3'
_refine_ls_weighting_scheme calc
_refine_ls_wR_factor_gt 0.1064
_refine_ls_wR_factor_ref 0.1094
_reflns_Friedel_coverage 0.000
_reflns_number_gt 3075
_reflns_number_total 3366
_reflns_threshold_expression 'I > 2\s(I)'
_cod_data_source_file d2sc04311d1.cif
_cod_data_source_block 201205_saito_1
_cod_database_code 1567591
_shelx_shelxl_version_number 2017/1
_chemical_oxdiff_formula 'C22 H19 P O'
_shelx_space_group_comment
;
The symmetry employed for this shelxl refinement is uniquely defined
by the following loop, which should always be used as a source of
symmetry information in preference to the above space-group names.
They are only intended as comments.
;
_reflns_odcompleteness_completeness 99.86
_reflns_odcompleteness_iscentric 1
_reflns_odcompleteness_theta 71.98
_olex2_refinement_description
;
1. Fixed Uiso
 At 1.2 times of:
  All C(H) groups
 At 1.5 times of:
  All C(H,H,H) groups
2.a Aromatic/amide H refined with riding coordinates:
 C8(H8), C11(H11), C15(H15), C18(H18), C17(H17), C20(H20), C5(H5), C2(H2),
 C6(H6), C13(H13), C21(H21), C14(H14), C12(H12)
2.b Idealised Me refined as rotating group:
 C22(H22A,H22B,H22C), C24(H24A,H24B,H24C)
;
_olex2_submission_special_instructions 'No special instructions were received'
_oxdiff_exptl_absorpt_empirical_details
;
Empirical correction (ABSPACK) includes:
- Absorption correction using spherical harmonics
- Frame scaling
;
_oxdiff_exptl_absorpt_empirical_full_max 1.518
_oxdiff_exptl_absorpt_empirical_full_min 0.633

loop_
_space_group_symop_operation_xyz
'x, y, z'
'-x, y+1/2, -z+1/2'
'-x, -y, -z'
'x, -y-1/2, z-1/2'

loop_
_atom_site_label
_atom_site_type_symbol
_atom_site_fract_x
_atom_site_fract_y
_atom_site_fract_z
_atom_site_U_iso_or_equiv
_atom_site_adp_type
_atom_site_occupancy
_atom_site_site_symmetry_order
_atom_site_calc_flag
_atom_site_refinement_flags_posn
_atom_site_refinement_flags_adp
_atom_site_refinement_flags_occupancy
_atom_site_disorder_assembly
_atom_site_disorder_group
P1 P 0.80990(3) 0.20539(3) 0.33843(3) 0.01734(13) Uani 1 1 d . . . . .
O23 O 0.82526(9) 0.10314(10) 0.41643(10) 0.0236(3) Uani 1 1 d . . . . .
C8 C 0.82075(12) 0.40727(13) 0.48770(12) 0.0188(3) Uani 1 1 d . . . . .
H8 H 0.884338 0.380221 0.522750 0.023 Uiso 1 1 calc R . . . .
C16 C 0.54539(12) 0.33229(14) 0.16761(13) 0.0194(3) Uani 1 1 d . . . . .
C10 C 0.92486(12) 0.22857(14) 0.25616(12) 0.0178(3) Uani 1 1 d . . . . .
C4 C 0.67615(12) 0.38436(14) 0.34206(12) 0.0180(3) Uani 1 1 d . . . . .
C9 C 0.77130(12) 0.34451(13) 0.39903(13) 0.0181(3) Uani 1 1 d . . . . .
C11 C 0.93113(13) 0.32125(14) 0.17886(14) 0.0218(3) Uani 1 1 d . . . . .
H11 H 0.876558 0.376436 0.171551 0.026 Uiso 1 1 calc R . . . .
C3 C 0.63685(12) 0.30409(14) 0.24785(13) 0.0189(3) Uani 1 1 d . . . . .
C15 C 1.00622(12) 0.14516(14) 0.26544(13) 0.0209(3) Uani 1 1 d . . . . .
H15 H 1.002568 0.083516 0.317058 0.025 Uiso 1 1 calc R . . . .
C7 C 0.77480(13) 0.51206(14) 0.52485(13) 0.0208(3) Uani 1 1 d . . . . .
C19 C 0.37636(12) 0.38397(13) 0.00623(13) 0.0200(3) Uani 1 1 d . . . . .
C18 C 0.36412(12) 0.39691(14) 0.12278(14) 0.0214(3) Uani 1 1 d . . . . .
H18 H 0.299272 0.422875 0.147570 0.026 Uiso 1 1 calc R . . . .
C17 C 0.44690(12) 0.37176(14) 0.20239(13) 0.0212(3) Uani 1 1 d . . . . .
H17 H 0.436868 0.381208 0.279578 0.025 Uiso 1 1 calc R . . . .
C20 C 0.47455(13) 0.34422(14) -0.02823(13) 0.0223(3) Uani 1 1 d . . . . .
H20 H 0.484401 0.334583 -0.105431 0.027 Uiso 1 1 calc R . . . .
C5 C 0.63197(12) 0.48949(14) 0.37670(13) 0.0211(3) Uani 1 1 d . . . . .
H5 H 0.570255 0.518549 0.339287 0.025 Uiso 1 1 calc R . . . .
C2 C 0.69651(12) 0.20648(14) 0.23845(13) 0.0200(3) Uani 1 1 d . . . . .
H2 H 0.680737 0.146648 0.186212 0.024 Uiso 1 1 calc R . . . .
C6 C 0.68103(12) 0.55130(14) 0.46830(13) 0.0222(3) Uani 1 1 d . . . . .
H6 H 0.650103 0.620692 0.492146 0.027 Uiso 1 1 calc R . . . .
C13 C 1.09926(13) 0.24669(16) 0.12252(14) 0.0251(4) Uani 1 1 d . . . . .
H13 H 1.157732 0.252837 0.077999 0.030 Uiso 1 1 calc R . . . .
C21 C 0.55739(13) 0.31894(15) 0.05067(14) 0.0221(3) Uani 1 1 d . . . . .
H21 H 0.622045 0.292678 0.025647 0.026 Uiso 1 1 calc R . . . .
C14 C 1.09275(13) 0.15401(15) 0.19769(14) 0.0242(3) Uani 1 1 d . . . . .
H14 H 1.146294 0.097505 0.202966 0.029 Uiso 1 1 calc R . . . .
C22 C 0.28707(13) 0.41288(15) -0.08023(14) 0.0251(3) Uani 1 1 d . . . . .
H22A H 0.233027 0.353357 -0.078616 0.038 Uiso 1 1 calc GR . . . .
H22B H 0.314227 0.415881 -0.154787 0.038 Uiso 1 1 calc GR . . . .
H22C H 0.257055 0.487827 -0.062415 0.038 Uiso 1 1 calc GR . . . .
C12 C 1.01882(14) 0.33110(15) 0.11288(14) 0.0251(4) Uani 1 1 d . . . . .
H12 H 1.023821 0.393684 0.062551 0.030 Uiso 1 1 calc R . . . .
C24 C 0.82684(14) 0.57950(15) 0.62341(14) 0.0268(4) Uani 1 1 d . . . . .
H24A H 0.831876 0.530197 0.689785 0.040 Uiso 1 1 calc GR . . . .
H24B H 0.784870 0.647710 0.638365 0.040 Uiso 1 1 calc GR . . . .
H24C H 0.896927 0.603559 0.604879 0.040 Uiso 1 1 calc GR . . . .

loop_
_atom_site_aniso_label
_atom_site_aniso_U_11
_atom_site_aniso_U_22
_atom_site_aniso_U_33
_atom_site_aniso_U_23
_atom_site_aniso_U_13
_atom_site_aniso_U_12
P1 0.0168(2) 0.0156(2) 0.0199(2) -0.00056(14) 0.00372(14) 0.00035(13)
O23 0.0253(6) 0.0187(6) 0.0271(6) 0.0039(4) 0.0052(4) 0.0001(4)
C8 0.0210(7) 0.0180(7) 0.0179(7) 0.0023(6) 0.0043(6) -0.0011(6)
C16 0.0181(7) 0.0182(7) 0.0223(7) -0.0005(6) 0.0031(6) -0.0008(6)
C10 0.0183(7) 0.0174(7) 0.0178(7) -0.0033(6) 0.0026(5) -0.0003(6)
C4 0.0187(7) 0.0182(7) 0.0178(7) 0.0004(6) 0.0060(5) -0.0014(6)
C9 0.0191(7) 0.0176(7) 0.0185(7) 0.0023(6) 0.0070(6) 0.0004(6)
C11 0.0239(8) 0.0172(7) 0.0247(8) -0.0006(6) 0.0040(6) 0.0013(6)
C3 0.0169(7) 0.0207(8) 0.0198(7) -0.0005(6) 0.0067(6) -0.0015(6)
C15 0.0215(7) 0.0211(8) 0.0201(7) -0.0006(6) 0.0005(6) 0.0024(6)
C7 0.0271(8) 0.0183(8) 0.0176(7) 0.0013(6) 0.0063(6) -0.0044(6)
C19 0.0211(7) 0.0149(7) 0.0238(7) 0.0004(6) 0.0005(6) -0.0020(6)
C18 0.0177(7) 0.0214(8) 0.0258(8) 0.0003(6) 0.0061(6) 0.0015(6)
C17 0.0212(7) 0.0233(8) 0.0196(7) -0.0012(6) 0.0057(6) 0.0008(6)
C20 0.0252(8) 0.0232(8) 0.0189(7) -0.0020(6) 0.0050(6) -0.0027(6)
C5 0.0213(7) 0.0198(8) 0.0228(7) 0.0010(6) 0.0057(6) 0.0026(6)
C2 0.0180(7) 0.0194(8) 0.0227(7) -0.0030(6) 0.0032(6) -0.0016(6)
C6 0.0266(8) 0.0167(7) 0.0240(7) -0.0006(6) 0.0085(6) 0.0012(6)
C13 0.0224(8) 0.0305(9) 0.0230(8) -0.0064(7) 0.0075(6) -0.0047(7)
C21 0.0192(7) 0.0235(8) 0.0241(8) -0.0039(6) 0.0059(6) 0.0006(6)
C14 0.0197(7) 0.0275(9) 0.0253(8) -0.0058(7) 0.0017(6) 0.0054(6)
C22 0.0249(8) 0.0255(8) 0.0247(8) 0.0012(6) -0.0004(6) -0.0010(7)
C12 0.0312(9) 0.0213(8) 0.0234(8) 0.0005(6) 0.0075(6) -0.0031(7)
C24 0.0357(9) 0.0220(8) 0.0227(8) -0.0032(6) 0.0004(7) -0.0022(7)

loop_
_atom_type_symbol
_atom_type_description
_atom_type_scat_dispersion_real
_atom_type_scat_dispersion_imag
_atom_type_scat_source
C C 0.0181 0.0091 'International Tables Vol C Tables 4.2.6.8 and 6.1.1.4'
H H 0.0000 0.0000 'International Tables Vol C Tables 4.2.6.8 and 6.1.1.4'
O O 0.0492 0.0322 'International Tables Vol C Tables 4.2.6.8 and 6.1.1.4'
P P 0.2955 0.4335 'International Tables Vol C Tables 4.2.6.8 and 6.1.1.4'

loop_
_exptl_crystal_face_index_h
_exptl_crystal_face_index_k
_exptl_crystal_face_index_l
_exptl_crystal_face_perp_dist
0 0 -8 0.1860
7 -4 0 0.0551
0 0 8 0.2018
-7 4 0 0.0511
5 6 0 0.0278
-5 -6 0 0.0482
2 7 -3 0.0766
1 -6 4 0.1360
-5 3 5 0.1411

loop_
_geom_angle_atom_site_label_1
_geom_angle_atom_site_label_2
_geom_angle_atom_site_label_3
_geom_angle
_geom_angle_site_symmetry_1
_geom_angle_site_symmetry_3
_geom_angle_publ_flag
O23 P1 C10 111.45(7) . . ?
O23 P1 C9 117.89(7) . . ?
O23 P1 C2 118.64(7) . . ?
C10 P1 C9 108.95(7) . . ?
C2 P1 C10 106.16(7) . . ?
C2 P1 C9 91.77(7) . . ?
C9 C8 H8 120.1 . . ?
C9 C8 C7 119.85(14) . . ?
C7 C8 H8 120.1 . . ?
C17 C16 C3 123.41(14) . . ?
C21 C16 C3 118.58(14) . . ?
C21 C16 C17 118.01(14) . . ?
C11 C10 P1 122.44(12) . . ?
C15 C10 P1 117.75(12) . . ?
C15 C10 C11 119.65(14) . . ?
C9 C4 C3 112.93(13) . . ?
C5 C4 C9 118.65(14) . . ?
C5 C4 C3 128.41(14) . . ?
C8 C9 P1 128.95(12) . . ?
C8 C9 C4 121.62(14) . . ?
C4 C9 P1 109.43(11) . . ?
C10 C11 H11 120.0 . . ?
C12 C11 C10 120.08(15) . . ?
C12 C11 H11 120.0 . . ?
C16 C3 C4 123.41(14) . . ?
C2 C3 C16 122.80(14) . . ?
C2 C3 C4 113.68(14) . . ?
C10 C15 H15 120.0 . . ?
C14 C15 C10 120.10(15) . . ?
C14 C15 H15 120.0 . . ?
C8 C7 C24 120.18(15) . . ?
C6 C7 C8 118.38(14) . . ?
C6 C7 C24 121.44(15) . . ?
C18 C19 C20 117.99(14) . . ?
C18 C19 C22 121.27(14) . . ?
C20 C19 C22 120.74(14) . . ?
C19 C18 H18 119.4 . . ?
C17 C18 C19 121.25(14) . . ?
C17 C18 H18 119.4 . . ?
C16 C17 H17 119.7 . . ?
C18 C17 C16 120.65(14) . . ?
C18 C17 H17 119.7 . . ?
C19 C20 H20 119.5 . . ?
C21 C20 C19 121.06(14) . . ?
C21 C20 H20 119.5 . . ?
C4 C5 H5 120.3 . . ?
C4 C5 C6 119.49(15) . . ?
C6 C5 H5 120.3 . . ?
P1 C2 H2 123.9 . . ?
C3 C2 P1 112.13(12) . . ?
C3 C2 H2 123.9 . . ?
C7 C6 C5 121.97(15) . . ?
C7 C6 H6 119.0 . . ?
C5 C6 H6 119.0 . . ?
C14 C13 H13 119.8 . . ?
C14 C13 C12 120.48(15) . . ?
C12 C13 H13 119.8 . . ?
C16 C21 H21 119.5 . . ?
C20 C21 C16 121.04(14) . . ?
C20 C21 H21 119.5 . . ?
C15 C14 H14 120.0 . . ?
C13 C14 C15 120.02(15) . . ?
C13 C14 H14 120.0 . . ?
C19 C22 H22A 109.5 . . ?
C19 C22 H22B 109.5 . . ?
C19 C22 H22C 109.5 . . ?
H22A C22 H22B 109.5 . . ?
H22A C22 H22C 109.5 . . ?
H22B C22 H22C 109.5 . . ?
C11 C12 C13 119.66(15) . . ?
C11 C12 H12 120.2 . . ?
C13 C12 H12 120.2 . . ?
C7 C24 H24A 109.5 . . ?
C7 C24 H24B 109.5 . . ?
C7 C24 H24C 109.5 . . ?
H24A C24 H24B 109.5 . . ?
H24A C24 H24C 109.5 . . ?
H24B C24 H24C 109.5 . . ?

loop_
_geom_bond_atom_site_label_1
_geom_bond_atom_site_label_2
_geom_bond_distance
_geom_bond_site_symmetry_2
_geom_bond_publ_flag
P1 O23 1.4863(11) . ?
P1 C10 1.8054(15) . ?
P1 C9 1.8125(16) . ?
P1 C2 1.7940(16) . ?
C8 H8 0.9300 . ?
C8 C9 1.381(2) . ?
C8 C7 1.405(2) . ?
C16 C3 1.479(2) . ?
C16 C17 1.401(2) . ?
C16 C21 1.400(2) . ?
C10 C11 1.397(2) . ?
C10 C15 1.394(2) . ?
C4 C9 1.411(2) . ?
C4 C3 1.497(2) . ?
C4 C5 1.389(2) . ?
C11 H11 0.9300 . ?
C11 C12 1.390(2) . ?
C3 C2 1.348(2) . ?
C15 H15 0.9300 . ?
C15 C14 1.390(2) . ?
C7 C6 1.393(2) . ?
C7 C24 1.507(2) . ?
C19 C18 1.396(2) . ?
C19 C20 1.397(2) . ?
C19 C22 1.506(2) . ?
C18 H18 0.9300 . ?
C18 C17 1.388(2) . ?
C17 H17 0.9300 . ?
C20 H20 0.9300 . ?
C20 C21 1.384(2) . ?
C5 H5 0.9300 . ?
C5 C6 1.399(2) . ?
C2 H2 0.9300 . ?
C6 H6 0.9300 . ?
C13 H13 0.9300 . ?
C13 C14 1.381(3) . ?
C13 C12 1.394(3) . ?
C21 H21 0.9300 . ?
C14 H14 0.9300 . ?
C22 H22A 0.9600 . ?
C22 H22B 0.9600 . ?
C22 H22C 0.9600 . ?
C12 H12 0.9300 . ?
C24 H24A 0.9600 . ?
C24 H24B 0.9600 . ?
C24 H24C 0.9600 . ?

loop_
_exptl_oxdiff_crystal_face_indexfrac_h
_exptl_oxdiff_crystal_face_indexfrac_k
_exptl_oxdiff_crystal_face_indexfrac_l
_exptl_oxdiff_crystal_face_x
_exptl_oxdiff_crystal_face_y
_exptl_oxdiff_crystal_face_z
0.2230 -0.1655 -7.6284 0.7326 -0.0189 0.6804
6.5401 -4.3949 0.0579 0.6658 -0.0173 -0.7459
-0.2935 0.2130 7.6289 -0.7399 0.0191 -0.6725
-6.5462 4.3993 0.1096 -0.6820 0.0178 0.7311
5.2095 5.6686 0.1084 -0.0259 -0.9968 -0.0755
-5.0876 -5.7662 0.0360 0.0259 0.9985 0.0474
1.7124 6.6727 -2.9256 -0.0221 -0.8511 0.5245
0.6224 -6.1123 4.1934 0.0161 0.6199 -0.7845
-4.9505 3.3376 5.2541 -0.9969 0.0259 0.0745
